data_4311474
loop_
_publ_author_name
'Jide Xu'
'David G. Churchill'
'Mauro Botta'
'Kenneth N. Raymond'

_publ_contact_author
;
Kenneth N. Raymond
Department of Chemistry
University of California
Berkeley, CA  94720-1460
;
_publ_contact_author_email raymond@socrates.berkeley.edu
_publ_contact_author_fax 510-486-5283
_publ_contact_author_phone 510-642-7219
_publ_section_title
;
 Gadolinium(III) 1,2-Hydroxypyridonate-Based Complexes: Toward MRI
 Contrast Agents of High Relaxivity1
;
_journal_name_full 'Inorganic Chemistry'
_journal_page_first 5492
_journal_page_last 5494
_journal_paper_doi 10.1021/ic049028s
_journal_volume 43
_journal_year 2004
_chemical_formula_sum 'C32.5 H45.5 Gd N8.5 O12.5'
_chemical_formula_weight 912.52
_chemical_name_common 'Gadolinium TREN-1,2-HOPO Complex'
_chemical_name_systematic
; 
 (tris((1-hydroxy-6-oxo-1,6-didehydro-pyridine-4-carboxamido)eth
yl)amine)-gadolinium(iii) dimethylformamide solvate 
;
_space_group_IT_number 14
_symmetry_cell_setting monoclinic
_symmetry_space_group_name_Hall '-P 2yn'
_symmetry_space_group_name_H-M 'P 1 21/n 1'
_atom_sites_solution_hydrogens geom
_atom_sites_solution_primary direct
_atom_sites_solution_secondary difmap
_cell_angle_alpha 90.00
_cell_angle_beta 102.69(3)
_cell_angle_gamma 90.00
_cell_formula_units_Z 4
_cell_length_a 15.381(3)
_cell_length_b 10.982(2)
_cell_length_c 25.167(5)
_cell_measurement_reflns_used 8900
_cell_measurement_temperature 173(2)
_cell_measurement_theta_max 23
_cell_measurement_theta_min 3
_cell_volume 4147.2(15)
_computing_cell_refinement
; 
SMART (Siemens, 1995) SAINT (Siemens, 1995) 
;
_computing_data_collection 'SMART (Siemens, 1995)'
_computing_data_reduction
; 
SAINT (Siemens, 1995) XPREP (Siemens, 1995) 
;
_computing_structure_refinement 'SHELXL-97 (Sheldrick, 1997)'
_computing_structure_solution 'SHELXS-97 (Sheldrick, 1990)'
_diffrn_ambient_temperature 173(2)
_diffrn_detector_area_resol_mean 'omega scans with profile analysis'
_diffrn_measured_fraction_theta_full 0.983
_diffrn_measured_fraction_theta_max 0.983
_diffrn_measurement_device_type 'CCD area detector'
_diffrn_measurement_method '3 circle diffractometer'
_diffrn_radiation_monochromator graphite
_diffrn_radiation_source 'fine-focus sealed tube'
_diffrn_radiation_type MoK\a
_diffrn_radiation_wavelength 0.71073
_diffrn_reflns_av_R_equivalents 0.0499
_diffrn_reflns_av_sigmaI/netI 0.0434
_diffrn_reflns_limit_h_max 17
_diffrn_reflns_limit_h_min -17
_diffrn_reflns_limit_k_max 12
_diffrn_reflns_limit_k_min -11
_diffrn_reflns_limit_l_max 27
_diffrn_reflns_limit_l_min -26
_diffrn_reflns_number 16435
_diffrn_reflns_theta_full 23.24
_diffrn_reflns_theta_max 23.24
_diffrn_reflns_theta_min 2.54
_diffrn_standards_decay_% 0
_diffrn_standards_interval_count 0
_diffrn_standards_interval_time 0
_diffrn_standards_number 0
_exptl_absorpt_coefficient_mu 1.666
_exptl_absorpt_correction_T_max 0.892
_exptl_absorpt_correction_T_min 0.713
_exptl_absorpt_correction_type empirical
_exptl_crystal_colour colorless
_exptl_crystal_density_diffrn 1.461
_exptl_crystal_density_meas ?
_exptl_crystal_density_method .
_exptl_crystal_description needle
_exptl_crystal_F_000 1856
_exptl_crystal_size_max 0.25
_exptl_crystal_size_mid 0.18
_exptl_crystal_size_min 0.12
_refine_diff_density_max 1.083
_refine_diff_density_min -1.198
_refine_diff_density_rms 0.103
_refine_ls_extinction_method none
_refine_ls_goodness_of_fit_ref 1.105
_refine_ls_hydrogen_treatment mixed
_refine_ls_matrix_type full
_refine_ls_number_parameters 488
_refine_ls_number_reflns 5830
_refine_ls_number_restraints 0
_refine_ls_restrained_S_all 1.105
_refine_ls_R_factor_all 0.0555
_refine_ls_R_factor_gt 0.0450
_refine_ls_shift/su_max 0.000
_refine_ls_shift/su_mean 0.000
_refine_ls_structure_factor_coef Fsqd
_refine_ls_weighting_details 'calc w=1/[\s^2^(Fo^2^)+(0.0329P)^2^+21.1893P] where P=(Fo^2^+2Fc^2^)/3'
_refine_ls_weighting_scheme calc
_refine_ls_wR_factor_gt 0.0966
_refine_ls_wR_factor_ref 0.1019
_reflns_number_gt 5070
_reflns_number_total 5830
_reflns_threshold_expression >2sigma(I)
_cod_data_source_file ic049028ssi20040721_093500.cif
_cod_data_source_block Gdpyr
_cod_depositor_comments
;
The following automatic conversions were performed:
'_symmetry_cell_setting' value 'Monoclinic' changed to 'monoclinic'
according to '/home/saulius/struct/CIF-dictionaries/cif_core.dic'
dictionary named 'cif_core.dic' version 2.4.1 from 2010-06-29.

Automatic conversion script
Id: cif_fix_enum 1527 2010-12-29 10:47:43Z saulius 
;
_cod_original_cell_volume 4147.3(14)
_cod_original_formula_sum 'C32.50 H45.50 Gd N8.50 O12.50'
_cod_database_code 4311474

loop_
_symmetry_equiv_pos_as_xyz
'x, y, z'
'-x+1/2, y+1/2, -z+1/2'
'-x, -y, -z'
'x-1/2, -y-1/2, z-1/2'

loop_
_atom_site_label
_atom_site_type_symbol
_atom_site_fract_x
_atom_site_fract_y
_atom_site_fract_z
_atom_site_U_iso_or_equiv
_atom_site_adp_type
_atom_site_occupancy
_atom_site_symmetry_multiplicity
_atom_site_calc_flag
_atom_site_refinement_flags
_atom_site_disorder_assembly
_atom_site_disorder_group
Gd Gd 0.059757(19) 0.27442(2) 0.096476(11) 0.01900(11) Uani 1 1 d . . .
O1 O -0.0861(3) 0.2899(3) 0.11377(15) 0.0241(9) Uani 1 1 d . . .
O2 O 0.0325(3) 0.4518(3) 0.14453(16) 0.0250(9) Uani 1 1 d . . .
O7 O -0.3039(3) 0.2603(4) 0.1839(2) 0.0499(13) Uani 1 1 d . . .
O3 O 0.0480(3) 0.1233(4) 0.16056(16) 0.0276(10) Uani 1 1 d . . .
O4 O 0.1891(3) 0.2498(3) 0.16666(16) 0.0266(10) Uani 1 1 d . . .
O8 O 0.0428(3) -0.1768(4) 0.25692(19) 0.0405(12) Uani 1 1 d . . .
O5 O -0.0370(3) 0.1272(3) 0.04296(14) 0.0234(9) Uani 1 1 d . . .
O6 O -0.0002(3) 0.3336(3) 0.00495(15) 0.0245(9) Uani 1 1 d . . .
O9 O -0.1589(3) -0.1439(4) -0.05720(17) 0.0276(10) Uani 1 1 d . . .
N7 N -0.2162(3) -0.0840(4) 0.1244(2) 0.0266(12) Uani 1 1 d . . .
N1 N -0.1001(3) 0.3709(4) 0.15215(19) 0.0234(11) Uani 1 1 d . . .
N2 N -0.2387(3) 0.1891(4) 0.1176(2) 0.0282(12) Uani 1 1 d . . .
H2A H -0.1932 0.1934 0.1030 0.034 Uiso 1 1 calc R . .
N3 N 0.1216(3) 0.0897(4) 0.19806(18) 0.0223(11) Uani 1 1 d . . .
N4 N -0.0419(4) -0.0278(5) 0.2090(2) 0.0315(13) Uani 1 1 d . . .
H4A H -0.0424 0.0339 0.1879 0.038 Uiso 1 1 calc R . .
N5 N -0.0692(3) 0.1499(4) -0.01048(18) 0.0195(11) Uani 1 1 d . . .
N6 N -0.1283(3) -0.0761(4) 0.0302(2) 0.0280(12) Uani 1 1 d . . .
H6A H -0.1075 -0.0173 0.0518 0.034 Uiso 1 1 calc R . .
C1 C -0.0337(4) 0.4592(5) 0.1662(2) 0.0227(13) Uani 1 1 d . . .
C2 C -0.0478(4) 0.5475(5) 0.2042(2) 0.0286(15) Uani 1 1 d . . .
H2B H -0.0064 0.6095 0.2145 0.034 Uiso 1 1 calc R . .
C3 C -0.1222(5) 0.5430(6) 0.2261(3) 0.0363(17) Uani 1 1 d . . .
H3A H -0.1307 0.6020 0.2510 0.044 Uiso 1 1 calc R . .
C4 C -0.1849(5) 0.4504(6) 0.2112(3) 0.0346(16) Uani 1 1 d . . .
H4B H -0.2348 0.4474 0.2263 0.042 Uiso 1 1 calc R . .
C5 C -0.1729(4) 0.3628(5) 0.1739(2) 0.0266(14) Uani 1 1 d . . .
C6 C -0.2438(4) 0.2656(6) 0.1590(3) 0.0321(15) Uani 1 1 d . . .
C7 C -0.3074(4) 0.1003(6) 0.0972(3) 0.0354(16) Uani 1 1 d . . .
H7A H -0.3067 0.0816 0.0596 0.042 Uiso 1 1 calc R . .
H7B H -0.3650 0.1353 0.0978 0.042 Uiso 1 1 calc R . .
C8 C -0.2958(4) -0.0177(6) 0.1301(3) 0.0330(16) Uani 1 1 d . . .
H8A H -0.2917 0.0012 0.1682 0.040 Uiso 1 1 calc R . .
H8B H -0.3478 -0.0689 0.1178 0.040 Uiso 1 1 calc R . .
C9 C 0.1961(4) 0.1603(5) 0.1998(2) 0.0231(14) Uani 1 1 d . . .
C10 C 0.2741(4) 0.1282(6) 0.2381(2) 0.0300(15) Uani 1 1 d . . .
H10A H 0.3257 0.1740 0.2406 0.036 Uiso 1 1 calc R . .
C11 C 0.2744(5) 0.0296(6) 0.2717(3) 0.0337(16) Uani 1 1 d . . .
H11A H 0.3263 0.0082 0.2966 0.040 Uiso 1 1 calc R . .
C12 C 0.1971(4) -0.0383(5) 0.2684(2) 0.0283(15) Uani 1 1 d . . .
H12A H 0.1973 -0.1046 0.2914 0.034 Uiso 1 1 calc R . .
C13 C 0.1211(4) -0.0081(5) 0.2317(2) 0.0246(14) Uani 1 1 d . . .
C14 C 0.0356(4) -0.0796(6) 0.2322(2) 0.0306(15) Uani 1 1 d . . .
C15 C -0.1257(5) -0.0739(6) 0.2187(3) 0.0364(17) Uani 1 1 d . . .
H15A H -0.1628 -0.0053 0.2236 0.044 Uiso 1 1 calc R . .
H15B H -0.1134 -0.1202 0.2523 0.044 Uiso 1 1 calc R . .
C16 C -0.1772(5) -0.1535(6) 0.1738(3) 0.0347(16) Uani 1 1 d . . .
H16A H -0.1377 -0.2154 0.1649 0.042 Uiso 1 1 calc R . .
H16B H -0.2245 -0.1945 0.1867 0.042 Uiso 1 1 calc R . .
C17 C -0.0475(4) 0.2618(5) -0.0291(2) 0.0223(13) Uani 1 1 d . . .
C18 C -0.0808(4) 0.2864(6) -0.0853(2) 0.0279(14) Uani 1 1 d . . .
H18A H -0.0684 0.3606 -0.0998 0.033 Uiso 1 1 calc R . .
C19 C -0.1313(4) 0.2011(6) -0.1181(2) 0.0321(16) Uani 1 1 d . . .
H19A H -0.1541 0.2193 -0.1546 0.038 Uiso 1 1 calc R . .
C20 C -0.1488(4) 0.0893(6) -0.0982(2) 0.0310(15) Uani 1 1 d . . .
H20A H -0.1819 0.0319 -0.1213 0.037 Uiso 1 1 calc R . .
C21 C -0.1171(4) 0.0623(5) -0.0436(2) 0.0222(13) Uani 1 1 d . . .
C22 C -0.1354(4) -0.0606(5) -0.0231(2) 0.0230(14) Uani 1 1 d . . .
C23 C -0.1543(5) -0.1885(6) 0.0533(3) 0.0340(16) Uani 1 1 d . . .
H23A H -0.1056 -0.2173 0.0819 0.041 Uiso 1 1 calc R . .
H23B H -0.1674 -0.2507 0.0254 0.041 Uiso 1 1 calc R . .
C24 C -0.2356(5) -0.1655(6) 0.0764(3) 0.0338(16) Uani 1 1 d . . .
H24A H -0.2819 -0.1293 0.0484 0.041 Uiso 1 1 calc R . .
H24B H -0.2579 -0.2426 0.0868 0.041 Uiso 1 1 calc R . .
O1S O 0.1630(3) 0.4216(4) 0.07750(17) 0.0287(10) Uani 1 1 d . . .
N1S1 N 0.2388(4) 0.5592(5) 0.0389(2) 0.0340(13) Uani 1 1 d . . .
C1S1 C 0.1715(4) 0.4841(5) 0.0380(2) 0.0251(14) Uani 1 1 d . . .
H1SA H 0.1281 0.4777 0.0059 0.030 Uiso 1 1 calc R . .
C1S2 C 0.2458(5) 0.6341(8) -0.0080(3) 0.058(2) Uani 1 1 d . . .
H1SB H 0.1987 0.6133 -0.0384 0.087 Uiso 1 1 calc R . .
H1SC H 0.3023 0.6197 -0.0172 0.087 Uiso 1 1 calc R . .
H1SD H 0.2412 0.7185 0.0009 0.087 Uiso 1 1 calc R . .
C1S3 C 0.3065(6) 0.5807(8) 0.0887(3) 0.061(2) Uani 1 1 d . . .
H1SE H 0.2962 0.5274 0.1169 0.092 Uiso 1 1 calc R . .
H1SF H 0.3034 0.6638 0.0999 0.092 Uiso 1 1 calc R . .
H1SG H 0.3645 0.5649 0.0819 0.092 Uiso 1 1 calc R . .
O1E1 O 0.4986(6) 0.6925(9) 0.1571(4) 0.129(3) Uani 1 1 d . . .
C1E1 C 0.4896(9) 0.7595(12) 0.2021(5) 0.102(4) Uiso 1 1 d . . .
H1EA H 0.5092 0.7104 0.2345 0.123 Uiso 1 1 calc R . .
H1EB H 0.5280 0.8303 0.2052 0.123 Uiso 1 1 calc R . .
C1E2 C 0.5749(13) 0.6427(16) 0.1556(7) 0.148(6) Uiso 1 1 d . . .
H1EC H 0.6255 0.6636 0.1817 0.178 Uiso 1 1 calc R . .
C1E3 C 0.4050(11) 0.7967(14) 0.1997(6) 0.135(5) Uiso 1 1 d . . .
H1ED H 0.4029 0.8437 0.2315 0.203 Uiso 1 1 calc R . .
H1EE H 0.3668 0.7270 0.1979 0.203 Uiso 1 1 calc R . .
H1EF H 0.3852 0.8460 0.1678 0.203 Uiso 1 1 calc R . .
C1E4 C 0.5818(14) 0.550(2) 0.1114(8) 0.194(8) Uiso 1 1 d . . .
H1EG H 0.6419 0.5208 0.1171 0.291 Uiso 1 1 calc R . .
H1EH H 0.5654 0.5882 0.0763 0.291 Uiso 1 1 calc R . .
H1EI H 0.5424 0.4831 0.1130 0.291 Uiso 1 1 calc R . .
N2S1 N -0.5876(7) 0.1658(15) 0.0883(5) 0.052(4) Uani 0.50 1 d P A 1
C2S2 C -0.6029(19) 0.106(3) 0.1291(11) 0.118(9) Uiso 0.50 1 d P A 1
H2SB H -0.5833 0.0231 0.1272 0.177 Uiso 0.50 1 calc PR A 1
H2SC H -0.6656 0.1066 0.1281 0.177 Uiso 0.50 1 calc PR A 1
H2SD H -0.5711 0.1424 0.1623 0.177 Uiso 0.50 1 calc PR A 1
C2S3 C -0.620(2) 0.275(3) 0.0935(12) 0.123(9) Uiso 0.50 1 d P A 1
H2SG H -0.6136 0.3253 0.0635 0.184 Uiso 0.50 1 calc PR A 1
H2SF H -0.5891 0.3111 0.1270 0.184 Uiso 0.50 1 calc PR A 1
H2SE H -0.6826 0.2682 0.0939 0.184 Uiso 0.50 1 calc PR A 1
O2S1 O -0.5469(13) 0.212(3) 0.0095(9) 0.160(9) Uani 0.50 1 d P A 1
C2S1 C -0.5624(15) 0.135(2) 0.0478(10) 0.090(7) Uiso 0.50 1 d P A 1
H2SA H -0.5532 0.0526 0.0430 0.108 Uiso 0.50 1 calc PR A 1
O1W O -0.4370(12) 0.1814(17) -0.0522(7) 0.128(7) Uani 0.50 1 d P B 2
O2W O -0.6422(18) -0.0066(17) 0.0434(10) 0.181(11) Uani 0.50 1 d P C 2

loop_
_atom_site_aniso_label
_atom_site_aniso_U_11
_atom_site_aniso_U_22
_atom_site_aniso_U_33
_atom_site_aniso_U_23
_atom_site_aniso_U_13
_atom_site_aniso_U_12
Gd 0.02677(18) 0.01309(16) 0.01651(16) -0.00037(12) 0.00342(11) -0.00052(13)
O1 0.029(2) 0.023(2) 0.020(2) -0.0083(17) 0.0048(17) 0.0000(18)
O2 0.031(2) 0.018(2) 0.026(2) -0.0033(17) 0.0069(19) -0.0022(18)
O7 0.054(3) 0.045(3) 0.062(3) -0.014(2) 0.036(3) -0.010(3)
O3 0.027(2) 0.031(2) 0.022(2) 0.0072(18) -0.0008(18) -0.0031(19)
O4 0.031(2) 0.020(2) 0.024(2) 0.0015(18) -0.0023(19) -0.0045(18)
O8 0.050(3) 0.027(3) 0.043(3) 0.013(2) 0.008(2) -0.003(2)
O5 0.038(2) 0.017(2) 0.013(2) -0.0004(16) 0.0023(18) -0.0044(18)
O6 0.034(2) 0.016(2) 0.021(2) -0.0015(17) 0.0027(18) -0.0027(19)
O9 0.031(2) 0.019(2) 0.033(2) -0.0085(19) 0.0075(19) -0.0045(18)
N7 0.033(3) 0.018(3) 0.030(3) 0.000(2) 0.011(2) 0.001(2)
N1 0.033(3) 0.019(3) 0.020(3) 0.003(2) 0.010(2) 0.006(2)
N2 0.032(3) 0.027(3) 0.030(3) -0.001(2) 0.015(2) 0.000(2)
N3 0.027(3) 0.018(3) 0.020(3) 0.000(2) 0.001(2) 0.000(2)
N4 0.040(3) 0.026(3) 0.031(3) 0.010(2) 0.014(3) -0.003(3)
N5 0.025(3) 0.015(3) 0.017(3) -0.002(2) 0.003(2) 0.001(2)
N6 0.041(3) 0.013(3) 0.033(3) -0.005(2) 0.016(2) -0.005(2)
C1 0.027(3) 0.020(3) 0.022(3) 0.001(2) 0.007(3) 0.004(3)
C2 0.042(4) 0.015(3) 0.028(3) -0.002(3) 0.006(3) 0.004(3)
C3 0.060(5) 0.021(4) 0.032(4) -0.006(3) 0.016(3) 0.005(3)
C4 0.049(4) 0.029(4) 0.033(4) 0.000(3) 0.025(3) 0.005(3)
C5 0.035(4) 0.016(3) 0.031(3) 0.002(3) 0.013(3) 0.004(3)
C6 0.037(4) 0.026(4) 0.036(4) 0.005(3) 0.013(3) 0.003(3)
C7 0.035(4) 0.027(4) 0.046(4) 0.000(3) 0.011(3) -0.005(3)
C8 0.037(4) 0.025(4) 0.041(4) -0.001(3) 0.018(3) -0.002(3)
C9 0.036(4) 0.019(3) 0.015(3) -0.002(3) 0.007(3) 0.002(3)
C10 0.038(4) 0.022(3) 0.028(3) -0.002(3) 0.002(3) -0.003(3)
C11 0.038(4) 0.027(4) 0.030(3) -0.002(3) -0.005(3) 0.011(3)
C12 0.038(4) 0.020(3) 0.023(3) 0.006(3) 0.000(3) 0.002(3)
C13 0.035(4) 0.019(3) 0.020(3) 0.000(3) 0.007(3) 0.000(3)
C14 0.043(4) 0.023(4) 0.027(3) 0.004(3) 0.010(3) -0.001(3)
C15 0.042(4) 0.039(4) 0.032(4) 0.014(3) 0.017(3) -0.001(3)
C16 0.041(4) 0.023(4) 0.044(4) 0.004(3) 0.017(3) -0.002(3)
C17 0.026(3) 0.018(3) 0.025(3) 0.002(3) 0.011(3) 0.003(3)
C18 0.043(4) 0.020(3) 0.021(3) 0.002(3) 0.008(3) 0.007(3)
C19 0.046(4) 0.029(4) 0.017(3) 0.000(3) -0.004(3) 0.006(3)
C20 0.041(4) 0.028(4) 0.021(3) -0.007(3) 0.000(3) 0.002(3)
C21 0.026(3) 0.022(3) 0.019(3) -0.003(2) 0.005(3) 0.005(3)
C22 0.020(3) 0.018(3) 0.031(4) -0.006(3) 0.006(3) 0.003(3)
C23 0.047(4) 0.017(3) 0.044(4) -0.001(3) 0.023(3) -0.004(3)
C24 0.043(4) 0.021(3) 0.039(4) -0.004(3) 0.013(3) -0.007(3)
O1S 0.036(3) 0.020(2) 0.030(2) 0.0013(19) 0.008(2) -0.0048(19)
N1S1 0.034(3) 0.038(3) 0.030(3) 0.013(3) 0.007(2) -0.003(3)
C1S1 0.024(3) 0.024(3) 0.027(3) 0.001(3) 0.008(3) 0.003(3)
C1S2 0.046(5) 0.073(6) 0.052(5) 0.034(4) 0.003(4) -0.006(4)
C1S3 0.052(5) 0.074(6) 0.048(5) 0.014(4) -0.013(4) -0.030(5)
O1E1 0.086(6) 0.128(8) 0.161(9) -0.031(7) -0.001(6) -0.009(6)
N2S1 0.023(6) 0.108(11) 0.028(6) -0.040(7) 0.010(5) -0.008(7)
O2S1 0.104(14) 0.25(3) 0.133(16) 0.028(17) 0.051(13) 0.008(16)
O1W 0.124(14) 0.132(15) 0.116(13) 0.069(12) -0.003(11) -0.031(12)
O2W 0.28(3) 0.090(13) 0.24(3) -0.012(14) 0.21(2) 0.031(15)

loop_
_atom_type_symbol
_atom_type_description
_atom_type_scat_dispersion_real
_atom_type_scat_dispersion_imag
_atom_type_scat_source
C C 0.0033 0.0016 'International Tables Vol C Tables 4.2.6.8 and 6.1.1.4'
H H 0.0000 0.0000 'International Tables Vol C Tables 4.2.6.8 and 6.1.1.4'
N N 0.0061 0.0033 'International Tables Vol C Tables 4.2.6.8 and 6.1.1.4'
O O 0.0106 0.0060 'International Tables Vol C Tables 4.2.6.8 and 6.1.1.4'
Gd Gd -0.1653 3.9035 'International Tables Vol C Tables 4.2.6.8 and 6.1.1.4'

loop_
_geom_angle_atom_site_label_1
_geom_angle_atom_site_label_2
_geom_angle_atom_site_label_3
_geom_angle
_geom_angle_site_symmetry_1
_geom_angle_site_symmetry_3
_geom_angle_publ_flag
O3 Gd O4 65.54(13) . . ?
O3 Gd O6 141.91(14) . . ?
O4 Gd O6 146.91(14) . . ?
O3 Gd O2 100.42(14) . . ?
O4 Gd O2 85.83(13) . . ?
O6 Gd O2 101.23(13) . . ?
O3 Gd O1 73.00(14) . . ?
O4 Gd O1 122.84(14) . . ?
O6 Gd O1 88.70(14) . . ?
O2 Gd O1 64.57(13) . . ?
O3 Gd O1S 140.44(14) . . ?
O4 Gd O1S 74.91(14) . . ?
O6 Gd O1S 75.77(14) . . ?
O2 Gd O1S 75.30(14) . . ?
O1 Gd O1S 133.04(14) . . ?
O3 Gd O5 77.16(13) . . ?
O4 Gd O5 131.11(13) . . ?
O6 Gd O5 65.13(13) . . ?
O2 Gd O5 132.86(14) . . ?
O1 Gd O5 70.01(13) . . ?
O1S Gd O5 134.55(13) . . ?
O3 Gd O9 90.70(14) . 3 ?
O4 Gd O9 74.87(14) . 3 ?
O6 Gd O9 84.97(14) . 3 ?
O2 Gd O9 151.41(14) . 3 ?
O1 Gd O9 143.96(13) . 3 ?
O1S Gd O9 79.36(14) . 3 ?
O5 Gd O9 75.17(13) . 3 ?
N1 O1 Gd 118.5(3) . . ?
C1 O2 Gd 121.5(4) . . ?
N3 O3 Gd 119.5(3) . . ?
C9 O4 Gd 120.7(4) . . ?
N5 O5 Gd 118.8(3) . . ?
C17 O6 Gd 121.8(3) . . ?
C22 O9 Gd 126.2(4) . 3 ?
C8 N7 C16 111.8(5) . . ?
C8 N7 C24 111.0(5) . . ?
C16 N7 C24 110.3(5) . . ?
C5 N1 O1 121.2(5) . . ?
C5 N1 C1 124.5(5) . . ?
O1 N1 C1 114.3(4) . . ?
C6 N2 C7 122.1(5) . . ?
O3 N3 C13 121.8(5) . . ?
O3 N3 C9 115.5(4) . . ?
C13 N3 C9 122.6(5) . . ?
C14 N4 C15 121.2(5) . . ?
O5 N5 C21 120.3(4) . . ?
O5 N5 C17 116.0(4) . . ?
C21 N5 C17 123.6(5) . . ?
C22 N6 C23 122.8(5) . . ?
O2 C1 N1 117.4(5) . . ?
O2 C1 C2 126.7(6) . . ?
N1 C1 C2 115.9(5) . . ?
C3 C2 C1 120.8(6) . . ?
C2 C3 C4 120.2(6) . . ?
C5 C4 C3 120.2(6) . . ?
N1 C5 C4 118.3(6) . . ?
N1 C5 C6 124.0(5) . . ?
C4 C5 C6 117.6(6) . . ?
O7 C6 N2 122.8(6) . . ?
O7 C6 C5 119.2(6) . . ?
N2 C6 C5 118.0(5) . . ?
N2 C7 C8 113.0(5) . . ?
N7 C8 C7 111.7(5) . . ?
O4 C9 N3 117.5(5) . . ?
O4 C9 C10 125.1(6) . . ?
N3 C9 C10 117.4(5) . . ?
C11 C10 C9 120.4(6) . . ?
C10 C11 C12 119.9(6) . . ?
C13 C12 C11 120.3(6) . . ?
C12 C13 N3 119.4(6) . . ?
C12 C13 C14 118.6(5) . . ?
N3 C13 C14 121.8(5) . . ?
O8 C14 N4 124.3(6) . . ?
O8 C14 C13 117.9(6) . . ?
N4 C14 C13 117.6(5) . . ?
N4 C15 C16 114.6(5) . . ?
N7 C16 C15 112.4(5) . . ?
O6 C17 N5 118.0(5) . . ?
O6 C17 C18 125.6(5) . . ?
N5 C17 C18 116.4(5) . . ?
C19 C18 C17 120.2(6) . . ?
C18 C19 C20 121.3(6) . . ?
C19 C20 C21 119.8(6) . . ?
N5 C21 C20 118.5(5) . . ?
N5 C21 C22 122.7(5) . . ?
C20 C21 C22 118.8(5) . . ?
O9 C22 N6 122.9(5) . . ?
O9 C22 C21 118.3(5) . . ?
N6 C22 C21 118.8(5) . . ?
N6 C23 C24 109.5(5) . . ?
N7 C24 C23 112.2(5) . . ?
C1S1 O1S Gd 136.7(4) . . ?
C1S1 N1S1 C1S3 121.7(5) . . ?
C1S1 N1S1 C1S2 122.3(6) . . ?
C1S3 N1S1 C1S2 115.8(6) . . ?
O1S C1S1 N1S1 123.6(6) . . ?
C1E2 O1E1 C1E1 120.0(12) . . ?
C1E3 C1E1 O1E1 113.1(13) . . ?
O1E1 C1E2 C1E4 120.5(17) . . ?
C2S1 N2S1 C2S2 133(2) . . ?
C2S1 N2S1 C2S3 122(2) . . ?
C2S2 N2S1 C2S3 104(2) . . ?
N2S1 C2S1 O2S1 125(2) . . ?

loop_
_geom_bond_atom_site_label_1
_geom_bond_atom_site_label_2
_geom_bond_distance
_geom_bond_site_symmetry_2
_geom_bond_publ_flag
Gd O3 2.348(4) . ?
Gd O4 2.368(4) . ?
Gd O6 2.376(4) . ?
Gd O2 2.378(4) . ?
Gd O1 2.383(4) . ?
Gd O1S 2.386(4) . ?
Gd O5 2.400(4) . ?
Gd O9 2.453(4) 3 ?
O1 N1 1.365(6) . ?
O2 C1 1.259(7) . ?
O7 C6 1.228(8) . ?
O3 N3 1.355(6) . ?
O4 C9 1.279(7) . ?
O8 C14 1.228(7) . ?
O5 N5 1.350(6) . ?
O6 C17 1.269(7) . ?
O9 C22 1.252(7) . ?
O9 Gd 2.453(4) 3 ?
N7 C8 1.459(8) . ?
N7 C16 1.471(8) . ?
N7 C24 1.481(8) . ?
N1 C5 1.353(8) . ?
N1 C1 1.397(8) . ?
N2 C6 1.354(8) . ?
N2 C7 1.446(8) . ?
N3 C13 1.369(7) . ?
N3 C9 1.376(8) . ?
N4 C14 1.335(8) . ?
N4 C15 1.453(8) . ?
N5 C21 1.375(7) . ?
N5 C17 1.382(7) . ?
N6 C22 1.334(8) . ?
N6 C23 1.458(8) . ?
C1 C2 1.410(8) . ?
C2 C3 1.377(9) . ?
C3 C4 1.395(10) . ?
C4 C5 1.383(9) . ?
C5 C6 1.513(9) . ?
C7 C8 1.527(9) . ?
C9 C10 1.409(9) . ?
C10 C11 1.373(9) . ?
C11 C12 1.391(9) . ?
C12 C13 1.362(8) . ?
C13 C14 1.534(9) . ?
C15 C16 1.508(9) . ?
C17 C18 1.420(8) . ?
C18 C19 1.372(9) . ?
C19 C20 1.376(9) . ?
C20 C21 1.387(8) . ?
C21 C22 1.493(8) . ?
C23 C24 1.512(9) . ?
O1S C1S1 1.238(7) . ?
N1S1 C1S1 1.319(8) . ?
N1S1 C1S3 1.462(8) . ?
N1S1 C1S2 1.463(8) . ?
O1E1 C1E2 1.302(18) . ?
O1E1 C1E1 1.382(14) . ?
C1E1 C1E3 1.352(18) . ?
C1E2 C1E4 1.53(2) . ?
N2S1 C2S1 1.21(3) . ?
N2S1 C2S2 1.28(3) . ?
N2S1 C2S3 1.32(3) . ?
O2S1 C2S1 1.34(3) . ?

loop_
_geom_torsion_atom_site_label_1
_geom_torsion_atom_site_label_2
_geom_torsion_atom_site_label_3
_geom_torsion_atom_site_label_4
_geom_torsion
_geom_torsion_site_symmetry_1
_geom_torsion_site_symmetry_2
_geom_torsion_site_symmetry_3
_geom_torsion_site_symmetry_4
_geom_torsion_publ_flag
O3 Gd O1 N1 94.5(3) . . . . ?
O4 Gd O1 N1 50.0(4) . . . . ?
O6 Gd O1 N1 -119.4(3) . . . . ?
O2 Gd O1 N1 -16.3(3) . . . . ?
O1S Gd O1 N1 -50.3(4) . . . . ?
O5 Gd O1 N1 176.7(4) . . . . ?
O9 Gd O1 N1 161.0(3) 3 . . . ?
O3 Gd O2 C1 -50.1(4) . . . . ?
O4 Gd O2 C1 -114.2(4) . . . . ?
O6 Gd O2 C1 98.4(4) . . . . ?
O1 Gd O2 C1 15.3(4) . . . . ?
O1S Gd O2 C1 170.3(4) . . . . ?
O5 Gd O2 C1 32.0(5) . . . . ?
O9 Gd O2 C1 -161.4(4) 3 . . . ?
O4 Gd O3 N3 -9.0(3) . . . . ?
O6 Gd O3 N3 146.7(3) . . . . ?
O2 Gd O3 N3 -89.5(4) . . . . ?
O1 Gd O3 N3 -148.7(4) . . . . ?
O1S Gd O3 N3 -10.0(5) . . . . ?
O5 Gd O3 N3 138.6(4) . . . . ?
O9 Gd O3 N3 64.0(4) 3 . . . ?
O3 Gd O4 C9 9.5(4) . . . . ?
O6 Gd O4 C9 -142.8(4) . . . . ?
O2 Gd O4 C9 112.9(4) . . . . ?
O1 Gd O4 C9 56.9(4) . . . . ?
O1S Gd O4 C9 -171.2(4) . . . . ?
O5 Gd O4 C9 -34.4(5) . . . . ?
O9 Gd O4 C9 -88.4(4) 3 . . . ?
O3 Gd O5 N5 178.9(4) . . . . ?
O4 Gd O5 N5 -140.8(3) . . . . ?
O6 Gd O5 N5 4.4(3) . . . . ?
O2 Gd O5 N5 86.5(4) . . . . ?
O1 Gd O5 N5 102.5(4) . . . . ?
O1S Gd O5 N5 -28.8(4) . . . . ?
O9 Gd O5 N5 -86.9(4) 3 . . . ?
O3 Gd O6 C17 -13.6(5) . . . . ?
O4 Gd O6 C17 123.2(4) . . . . ?
O2 Gd O6 C17 -137.1(4) . . . . ?
O1 Gd O6 C17 -73.3(4) . . . . ?
O1S Gd O6 C17 151.4(4) . . . . ?
O5 Gd O6 C17 -4.8(4) . . . . ?
O9 Gd O6 C17 71.1(4) 3 . . . ?
Gd O1 N1 C5 -162.7(4) . . . . ?
Gd O1 N1 C1 17.0(5) . . . . ?
Gd O3 N3 C13 -171.5(4) . . . . ?
Gd O3 N3 C9 8.4(6) . . . . ?
Gd O5 N5 C21 173.2(4) . . . . ?
Gd O5 N5 C17 -4.0(6) . . . . ?
Gd O2 C1 N1 -12.5(7) . . . . ?
Gd O2 C1 C2 166.7(5) . . . . ?
C5 N1 C1 O2 176.5(5) . . . . ?
O1 N1 C1 O2 -3.2(7) . . . . ?
C5 N1 C1 C2 -2.8(8) . . . . ?
O1 N1 C1 C2 177.5(5) . . . . ?
O2 C1 C2 C3 -178.0(6) . . . . ?
N1 C1 C2 C3 1.3(8) . . . . ?
C1 C2 C3 C4 0.2(9) . . . . ?
C2 C3 C4 C5 -0.4(10) . . . . ?
O1 N1 C5 C4 -177.7(5) . . . . ?
C1 N1 C5 C4 2.6(9) . . . . ?
O1 N1 C5 C6 0.6(8) . . . . ?
C1 N1 C5 C6 -179.1(5) . . . . ?
C3 C4 C5 N1 -0.9(9) . . . . ?
C3 C4 C5 C6 -179.3(6) . . . . ?
C7 N2 C6 O7 4.3(10) . . . . ?
C7 N2 C6 C5 -174.5(5) . . . . ?
N1 C5 C6 O7 174.5(6) . . . . ?
C4 C5 C6 O7 -7.2(9) . . . . ?
N1 C5 C6 N2 -6.7(9) . . . . ?
C4 C5 C6 N2 171.7(6) . . . . ?
C6 N2 C7 C8 -84.2(7) . . . . ?
C16 N7 C8 C7 149.0(5) . . . . ?
C24 N7 C8 C7 -87.3(6) . . . . ?
N2 C7 C8 N7 -66.8(7) . . . . ?
Gd O4 C9 N3 -9.0(7) . . . . ?
Gd O4 C9 C10 171.1(4) . . . . ?
O3 N3 C9 O4 0.3(7) . . . . ?
C13 N3 C9 O4 -179.8(5) . . . . ?
O3 N3 C9 C10 -179.7(5) . . . . ?
C13 N3 C9 C10 0.1(8) . . . . ?
O4 C9 C10 C11 -179.7(6) . . . . ?
N3 C9 C10 C11 0.4(9) . . . . ?
C9 C10 C11 C12 -0.8(9) . . . . ?
C10 C11 C12 C13 0.6(9) . . . . ?
C11 C12 C13 N3 0.0(9) . . . . ?
C11 C12 C13 C14 -175.7(6) . . . . ?
O3 N3 C13 C12 179.5(5) . . . . ?
C9 N3 C13 C12 -0.3(8) . . . . ?
O3 N3 C13 C14 -5.0(8) . . . . ?
C9 N3 C13 C14 175.2(5) . . . . ?
C15 N4 C14 O8 10.0(10) . . . . ?
C15 N4 C14 C13 -165.1(5) . . . . ?
C12 C13 C14 O8 -15.6(9) . . . . ?
N3 C13 C14 O8 168.8(6) . . . . ?
C12 C13 C14 N4 159.8(6) . . . . ?
N3 C13 C14 N4 -15.8(8) . . . . ?
C14 N4 C15 C16 -100.1(7) . . . . ?
C8 N7 C16 C15 -77.2(7) . . . . ?
C24 N7 C16 C15 158.7(5) . . . . ?
N4 C15 C16 N7 -71.3(7) . . . . ?
Gd O6 C17 N5 4.8(7) . . . . ?
Gd O6 C17 C18 -175.5(4) . . . . ?
O5 N5 C17 O6 -0.4(7) . . . . ?
C21 N5 C17 O6 -177.4(5) . . . . ?
O5 N5 C17 C18 179.8(5) . . . . ?
C21 N5 C17 C18 2.8(8) . . . . ?
O6 C17 C18 C19 179.9(6) . . . . ?
N5 C17 C18 C19 -0.3(9) . . . . ?
C17 C18 C19 C20 -1.8(10) . . . . ?
C18 C19 C20 C21 1.7(10) . . . . ?
O5 N5 C21 C20 -179.9(5) . . . . ?
C17 N5 C21 C20 -3.0(8) . . . . ?
O5 N5 C21 C22 -0.5(8) . . . . ?
C17 N5 C21 C22 176.4(5) . . . . ?
C19 C20 C21 N5 0.7(9) . . . . ?
C19 C20 C21 C22 -178.7(6) . . . . ?
Gd O9 C22 N6 -97.6(6) 3 . . . ?
Gd O9 C22 C21 84.3(6) 3 . . . ?
C23 N6 C22 O9 -5.2(9) . . . . ?
C23 N6 C22 C21 173.0(5) . . . . ?
N5 C21 C22 O9 -162.3(5) . . . . ?
C20 C21 C22 O9 17.1(8) . . . . ?
N5 C21 C22 N6 19.5(8) . . . . ?
C20 C21 C22 N6 -161.1(6) . . . . ?
C22 N6 C23 C24 -111.7(6) . . . . ?
C8 N7 C24 C23 152.9(5) . . . . ?
C16 N7 C24 C23 -82.6(6) . . . . ?
N6 C23 C24 N7 -67.3(7) . . . . ?
O3 Gd O1S C1S1 163.7(5) . . . . ?
O4 Gd O1S C1S1 162.8(6) . . . . ?
O6 Gd O1S C1S1 -1.7(5) . . . . ?
O2 Gd O1S C1S1 -107.7(6) . . . . ?
O1 Gd O1S C1S1 -76.1(6) . . . . ?
O5 Gd O1S C1S1 29.1(6) . . . . ?
O9 Gd O1S C1S1 85.7(6) 3 . . . ?
Gd O1S C1S1 N1S1 -178.7(4) . . . . ?
C1S3 N1S1 C1S1 O1S -4.1(10) . . . . ?
C1S2 N1S1 C1S1 O1S -178.4(6) . . . . ?
C1E2 O1E1 C1E1 C1E3 -174.8(14) . . . . ?
C1E1 O1E1 C1E2 C1E4 168.9(14) . . . . ?
C2S2 N2S1 C2S1 O2S1 -178(2) . . . . ?
C2S3 N2S1 C2S1 O2S1 15(3) . . . . ?
